data_4021435
loop_
_publ_author_name
'K. C. Kumara Swamy'
'K. Praveen Kumar'
'N. N. Bhuvan Kumar'

_publ_section_title
;
 Further Characterization of Mitsunobu-Type Intermediates in the
 Reaction of Dialkyl Azodicarboxylates with P(III) Compounds
;
_journal_name_full 'Journal of Organic Chemistry'
_journal_page_first 1002
_journal_page_last 1008
_journal_paper_doi 10.1021/jo051997x
_journal_volume 71
_journal_year 2006
_chemical_formula_sum 'C32 H50 Cl5 N5 O6 P2'
_chemical_formula_weight 839.96
_chemical_name_systematic
; 
 ? 
;
_space_group_IT_number 19
_symmetry_cell_setting orthorhombic
_symmetry_space_group_name_Hall 'P 2ac 2ab'
_symmetry_space_group_name_H-M 'P 21 21 21'
_atom_sites_solution_hydrogens geom
_atom_sites_solution_primary direct
_atom_sites_solution_secondary difmap
_audit_creation_method SHELXL-97
_cell_angle_alpha 90.00
_cell_angle_beta 90.00
_cell_angle_gamma 90.00
_cell_formula_units_Z 4
_cell_length_a 9.636(2)
_cell_length_b 16.662(4)
_cell_length_c 26.283(2)
_cell_measurement_temperature 293(2)
_cell_volume 4220.0(14)
_computing_structure_refinement 'SHELXL-97 (Sheldrick, 1997)'
_computing_structure_solution 'SHELXS-97 (Sheldrick, 1990)'
_diffrn_ambient_temperature 293(2)
_diffrn_measured_fraction_theta_full 1.000
_diffrn_measured_fraction_theta_max 1.000
_diffrn_radiation_monochromator graphite
_diffrn_radiation_source 'fine-focus sealed tube'
_diffrn_radiation_type MoK\a
_diffrn_radiation_wavelength 0.71073
_diffrn_reflns_av_R_equivalents 0.0000
_diffrn_reflns_av_sigmaI/netI 0.0199
_diffrn_reflns_limit_h_max 11
_diffrn_reflns_limit_h_min 0
_diffrn_reflns_limit_k_max 19
_diffrn_reflns_limit_k_min 0
_diffrn_reflns_limit_l_max 31
_diffrn_reflns_limit_l_min 0
_diffrn_reflns_number 4168
_diffrn_reflns_theta_full 24.96
_diffrn_reflns_theta_max 24.96
_diffrn_reflns_theta_min 1.45
_exptl_absorpt_coefficient_mu 0.465
_exptl_absorpt_correction_T_max 0.9128
_exptl_absorpt_correction_T_min 0.8359
_exptl_absorpt_correction_type 'empirical, sadabs'
_exptl_crystal_colour colourless
_exptl_crystal_density_diffrn 1.322
_exptl_crystal_density_method 'not measured'
_exptl_crystal_description blocks
_exptl_crystal_F_000 1760
_exptl_crystal_size_max 0.40
_exptl_crystal_size_mid 0.40
_exptl_crystal_size_min 0.20
_refine_diff_density_max 0.332
_refine_diff_density_min -0.299
_refine_diff_density_rms 0.060
_refine_ls_abs_structure_details 'Flack H D (1983), Acta Cryst. A39, 876-881'
_refine_ls_abs_structure_Flack 0.0
_refine_ls_extinction_method none
_refine_ls_goodness_of_fit_ref 1.073
_refine_ls_hydrogen_treatment mixed
_refine_ls_matrix_type full
_refine_ls_number_parameters 460
_refine_ls_number_reflns 4168
_refine_ls_number_restraints 0
_refine_ls_restrained_S_all 1.073
_refine_ls_R_factor_all 0.0526
_refine_ls_R_factor_gt 0.0415
_refine_ls_shift/su_max 0.001
_refine_ls_shift/su_mean 0.000
_refine_ls_structure_factor_coef Fsqd
_refine_ls_weighting_details 'w=1/[\s^2^(Fo^2^)+(0.0841P)^2^+1.3004P] where P=(Fo^2^+2Fc^2^)/3'
_refine_ls_weighting_scheme calc
_refine_ls_wR_factor_gt 0.1094
_refine_ls_wR_factor_ref 0.1337
_reflns_number_gt 3451
_reflns_number_total 4168
_reflns_threshold_expression >2sigma(I)
_cod_data_source_file jo051997xsi20051108_064117_3.cif
_cod_depositor_comments
;
The following automatic conversions were performed:

'_refine_ls_weighting_scheme' value 'calc
w=1/[\s^2^(Fo^2^)+(0.0841P)^2^+1.3004P] where P=(Fo^2^+2Fc^2^)/3' was
changed to 'calc'. New tag '_refine_ls_weighting_details' was
created. The value of the new tag was set to
'w=1/[\s^2^(Fo^2^)+(0.0841P)^2^+1.3004P] where P=(Fo^2^+2Fc^2^)/3'.

Automatic conversion script
Id: cif_fix_values 3143 2015-03-26 13:38:13Z robertas 
;
_cod_database_code 4021435

loop_
_symmetry_equiv_pos_as_xyz
'x, y, z'
'-x+1/2, -y, z+1/2'
'-x, y+1/2, -z+1/2'
'x+1/2, -y+1/2, -z'

loop_
_atom_site_label
_atom_site_type_symbol
_atom_site_fract_x
_atom_site_fract_y
_atom_site_fract_z
_atom_site_U_iso_or_equiv
_atom_site_adp_type
_atom_site_occupancy
_atom_site_calc_flag
_atom_site_refinement_flags
P2 P 0.13996(10) 0.02008(7) 0.74695(4) 0.0337(2) Uani 1 d .
P1 P 0.32003(11) -0.00748(7) 0.68048(4) 0.0371(3) Uani 1 d .
Cl1 Cl 0.05697(17) 0.00536(12) 0.55284(5) 0.0763(4) Uani 1 d .
Cl2 Cl 0.54624(17) -0.11653(11) 0.61924(7) 0.0817(5) Uani 1 d .
Cl3 Cl -0.11081(19) -0.04322(14) 0.87362(5) 0.0946(7) Uani 1 d .
Cl4 Cl -0.1892(3) -0.10439(17) 1.08307(7) 0.1298(10) Uani 1 d .
Cl5 Cl -0.4407(3) -0.14606(16) 0.90303(10) 0.1182(8) Uani 1 d .
O5 O 0.2498(3) -0.0547(2) 0.63072(10) 0.0425(7) Uani 1 d .
O1 O 0.4258(3) 0.0399(3) 0.78153(12) 0.0586(10) Uani 1 d .
O2 O 0.3681(3) 0.0776(2) 0.86109(11) 0.0510(8) Uani 1 d .
O3 O 0.1704(5) 0.2150(2) 0.82787(13) 0.0667(11) Uani 1 d .
O4 O 0.0209(4) 0.1777(2) 0.89011(12) 0.0564(9) Uani 1 d .
O6 O -0.2484(5) -0.0697(3) 0.97843(16) 0.0817(13) Uani 1 d .
H6 H -0.2312 -0.0743 0.9480 0.123 Uiso 1 calc R
N1 N 0.2310(3) -0.0574(2) 0.72825(12) 0.0355(8) Uani 1 d .
N2 N 0.1993(4) 0.0670(2) 0.69649(13) 0.0358(8) Uani 1 d .
N3 N -0.0226(3) 0.0125(2) 0.75705(14) 0.0402(8) Uani 1 d .
N4 N 0.1972(4) 0.0554(3) 0.80348(13) 0.0421(9) Uani 1 d .
N5 N 0.1056(4) 0.0856(3) 0.83993(16) 0.0482(10) Uani 1 d .
C1 C 0.2572(5) -0.1393(3) 0.74965(18) 0.0470(11) Uani 1 d .
C2 C 0.1868(7) -0.2006(3) 0.7155(2) 0.0649(15) Uani 1 d .
H2A H 0.0927 -0.1843 0.7093 0.097 Uiso 1 calc R
H2B H 0.1872 -0.2521 0.7319 0.097 Uiso 1 calc R
H2C H 0.2358 -0.2040 0.6838 0.097 Uiso 1 calc R
C3 C 0.4138(6) -0.1545(4) 0.7515(3) 0.0797(19) Uani 1 d .
H3A H 0.4308 -0.2098 0.7597 0.119 Uiso 1 calc R
H3B H 0.4550 -0.1209 0.7771 0.119 Uiso 1 calc R
H3C H 0.4540 -0.1423 0.7190 0.119 Uiso 1 calc R
C4 C 0.1983(7) -0.1430(4) 0.80338(19) 0.0636(15) Uani 1 d .
H4A H 0.1027 -0.1268 0.8029 0.095 Uiso 1 calc R
H4B H 0.2500 -0.1077 0.8251 0.095 Uiso 1 calc R
H4C H 0.2050 -0.1970 0.8160 0.095 Uiso 1 calc R
C5 C 0.2111(5) 0.1539(3) 0.68273(17) 0.0471(11) Uani 1 d .
C6 C 0.0769(6) 0.1955(3) 0.6969(2) 0.0623(14) Uani 1 d .
H6A H 0.0816 0.2509 0.6870 0.093 Uiso 1 calc R
H6B H 0.0633 0.1920 0.7330 0.093 Uiso 1 calc R
H6C H 0.0009 0.1700 0.6798 0.093 Uiso 1 calc R
C7 C 0.3318(6) 0.1920(3) 0.7099(2) 0.0652(15) Uani 1 d .
H7A H 0.4149 0.1623 0.7027 0.098 Uiso 1 calc R
H7B H 0.3148 0.1916 0.7459 0.098 Uiso 1 calc R
H7C H 0.3426 0.2464 0.6985 0.098 Uiso 1 calc R
C8 C 0.2340(8) 0.1577(4) 0.62534(19) 0.0686(16) Uani 1 d .
H8A H 0.3203 0.1321 0.6170 0.103 Uiso 1 calc R
H8B H 0.2367 0.2127 0.6146 0.103 Uiso 1 calc R
H8C H 0.1593 0.1306 0.6083 0.103 Uiso 1 calc R
C9 C -0.1424(4) -0.0125(3) 0.72294(16) 0.0449(10) Uani 1 d .
C10 C -0.0932(5) -0.0195(4) 0.66814(18) 0.0566(13) Uani 1 d .
H10A H -0.0238 -0.0607 0.6658 0.085 Uiso 1 calc R
H10B H -0.0543 0.0308 0.6574 0.085 Uiso 1 calc R
H10C H -0.1703 -0.0330 0.6467 0.085 Uiso 1 calc R
C11 C -0.1961(6) -0.0923(4) 0.7411(2) 0.0680(16) Uani 1 d .
H11A H -0.2166 -0.0892 0.7768 0.102 Uiso 1 calc R
H11B H -0.1270 -0.1328 0.7354 0.102 Uiso 1 calc R
H11C H -0.2789 -0.1058 0.7227 0.102 Uiso 1 calc R
C12 C -0.2522(5) 0.0527(4) 0.7278(2) 0.0696(16) Uani 1 d .
H12A H -0.2177 0.1017 0.7133 0.104 Uiso 1 calc R
H12B H -0.2735 0.0611 0.7630 0.104 Uiso 1 calc R
H12C H -0.3346 0.0365 0.7100 0.104 Uiso 1 calc R
C13 C 0.3412(5) 0.0568(3) 0.81349(16) 0.0437(10) Uani 1 d .
C14 C 0.5174(5) 0.0872(4) 0.87383(18) 0.0555(13) Uani 1 d .
H14 H 0.5688 0.0409 0.8606 0.067 Uiso 1 calc R
C15 C 0.5251(8) 0.0865(6) 0.9305(2) 0.098(3) Uani 1 d .
H15A H 0.4853 0.0376 0.9431 0.146 Uiso 1 calc R
H15B H 0.4746 0.1315 0.9438 0.146 Uiso 1 calc R
H15C H 0.6203 0.0899 0.9409 0.146 Uiso 1 calc R
C16 C 0.5722(8) 0.1611(5) 0.8500(3) 0.089(2) Uani 1 d .
H16A H 0.5245 0.2070 0.8635 0.134 Uiso 1 calc R
H16B H 0.5581 0.1587 0.8138 0.134 Uiso 1 calc R
H16C H 0.6697 0.1657 0.8570 0.134 Uiso 1 calc R
C17 C 0.1057(5) 0.1660(3) 0.85031(16) 0.0472(12) Uani 1 d .
C18 C 0.0193(6) 0.2576(3) 0.91211(18) 0.0576(14) Uani 1 d .
H18 H 0.0220 0.2979 0.8849 0.069 Uiso 1 calc R
C19 C 0.1448(8) 0.2669(5) 0.9458(3) 0.090(2) Uani 1 d .
H19A H 0.2275 0.2612 0.9258 0.135 Uiso 1 calc R
H19B H 0.1433 0.2264 0.9718 0.135 Uiso 1 calc R
H19C H 0.1436 0.3190 0.9614 0.135 Uiso 1 calc R
C20 C -0.1151(7) 0.2639(4) 0.9405(3) 0.082(2) Uani 1 d .
H20A H -0.1174 0.3135 0.9591 0.123 Uiso 1 calc R
H20B H -0.1232 0.2198 0.9638 0.123 Uiso 1 calc R
H20C H -0.1909 0.2625 0.9168 0.123 Uiso 1 calc R
C21 C 0.3107(5) -0.0455(3) 0.58351(16) 0.0452(11) Uani 1 d .
C22 C 0.2320(6) -0.0143(4) 0.54378(18) 0.0611(14) Uani 1 d .
C23 C 0.2908(8) -0.0022(5) 0.4960(2) 0.084(2) Uani 1 d .
H23 H 0.2383 0.0189 0.4695 0.101 Uiso 1 calc R
C24 C 0.4270(10) -0.0219(6) 0.4888(3) 0.109(3) Uani 1 d .
H24 H 0.4680 -0.0111 0.4575 0.131 Uiso 1 calc R
C25 C 0.5042(7) -0.0565(5) 0.5257(2) 0.085(2) Uani 1 d .
H25 H 0.5953 -0.0718 0.5192 0.102 Uiso 1 calc R
C26 C 0.4463(6) -0.0692(3) 0.5735(2) 0.0608(15) Uani 1 d .
C27 C -0.3148(7) -0.1351(4) 0.9948(2) 0.0721(17) Uani 1 d .
C28 C -0.2987(8) -0.1600(5) 1.0439(3) 0.092(2) Uani 1 d .
C29 C -0.3638(13) -0.2272(6) 1.0630(5) 0.139(4) Uani 1 d .
H29 H -0.3498 -0.2423 1.0967 0.166 Uiso 1 calc R
C30 C -0.4485(14) -0.2711(8) 1.0327(7) 0.161(6) Uani 1 d .
H30 H -0.4894 -0.3179 1.0449 0.193 Uiso 1 calc R
C31 C -0.4740(11) -0.2455(7) 0.9828(6) 0.134(4) Uani 1 d .
H31 H -0.5358 -0.2734 0.9622 0.161 Uiso 1 calc R
C32 C -0.4065(7) -0.1783(4) 0.9644(3) 0.088(2) Uani 1 d .
HN5 H 0.067(5) 0.058(3) 0.8556(16) 0.021(11) Uiso 1 d .
HN3 H -0.046(6) 0.018(3) 0.787(2) 0.051(15) Uiso 1 d .

loop_
_atom_site_aniso_label
_atom_site_aniso_U_11
_atom_site_aniso_U_22
_atom_site_aniso_U_33
_atom_site_aniso_U_23
_atom_site_aniso_U_13
_atom_site_aniso_U_12
P2 0.0254(5) 0.0467(6) 0.0289(5) -0.0039(4) 0.0024(4) -0.0045(4)
P1 0.0270(5) 0.0515(6) 0.0329(5) -0.0039(5) 0.0054(4) -0.0033(5)
Cl1 0.0722(9) 0.1104(12) 0.0464(7) -0.0047(8) -0.0124(6) 0.0091(10)
Cl2 0.0555(8) 0.0995(11) 0.0899(11) -0.0153(9) 0.0145(8) 0.0162(9)
Cl3 0.0885(11) 0.1528(17) 0.0424(7) -0.0012(9) 0.0103(7) -0.0622(12)
Cl4 0.178(3) 0.1450(19) 0.0664(10) -0.0158(12) 0.0095(14) 0.028(2)
Cl5 0.0970(14) 0.1369(18) 0.1206(16) -0.0358(15) -0.0147(14) -0.0125(15)
O5 0.0380(15) 0.0568(18) 0.0327(14) -0.0068(13) 0.0073(13) -0.0057(16)
O1 0.0298(16) 0.107(3) 0.0389(16) -0.0165(18) 0.0032(14) -0.0080(18)
O2 0.0403(17) 0.081(2) 0.0319(14) -0.0069(15) -0.0025(14) -0.0081(18)
O3 0.090(3) 0.065(2) 0.0447(18) -0.0021(17) 0.020(2) -0.004(2)
O4 0.060(2) 0.066(2) 0.0429(17) -0.0136(16) 0.0171(17) -0.0035(19)
O6 0.089(3) 0.091(3) 0.066(2) -0.011(2) 0.015(2) -0.028(3)
N1 0.0272(17) 0.050(2) 0.0296(16) 0.0008(16) 0.0026(14) -0.0001(16)
N2 0.0336(18) 0.0395(18) 0.0343(17) -0.0058(15) 0.0052(15) -0.0061(16)
N3 0.0239(16) 0.066(2) 0.0308(18) -0.0080(18) 0.0071(14) -0.0038(17)
N4 0.0304(18) 0.068(2) 0.0280(16) -0.0102(17) 0.0046(15) -0.0057(19)
N5 0.043(2) 0.065(3) 0.037(2) -0.007(2) 0.0142(19) -0.013(2)
C1 0.038(2) 0.056(3) 0.048(2) 0.011(2) 0.003(2) 0.003(2)
C2 0.085(4) 0.045(3) 0.064(3) 0.001(2) 0.001(3) 0.005(3)
C3 0.043(3) 0.087(4) 0.109(5) 0.033(4) -0.002(3) 0.009(3)
C4 0.070(4) 0.074(3) 0.047(3) 0.019(3) 0.005(3) 0.003(3)
C5 0.053(3) 0.046(2) 0.042(2) -0.001(2) 0.009(2) -0.005(2)
C6 0.057(3) 0.054(3) 0.076(4) 0.001(3) 0.001(3) 0.001(3)
C7 0.064(4) 0.055(3) 0.077(4) 0.002(3) -0.003(3) -0.018(3)
C8 0.099(5) 0.058(3) 0.049(3) 0.003(2) 0.010(3) -0.012(3)
C9 0.0233(19) 0.068(3) 0.043(2) -0.005(2) 0.0002(18) -0.001(2)
C10 0.039(2) 0.090(4) 0.041(2) -0.008(3) -0.005(2) -0.007(3)
C11 0.052(3) 0.092(4) 0.060(3) -0.005(3) -0.009(3) -0.027(3)
C12 0.036(3) 0.093(4) 0.080(4) -0.012(4) -0.003(3) 0.009(3)
C13 0.036(2) 0.060(3) 0.034(2) -0.006(2) -0.002(2) -0.013(2)
C14 0.044(3) 0.084(4) 0.038(2) 0.003(2) -0.009(2) -0.017(3)
C15 0.075(4) 0.165(8) 0.052(3) 0.004(4) -0.016(3) -0.022(5)
C16 0.091(5) 0.096(5) 0.081(4) 0.000(4) -0.010(4) -0.037(4)
C17 0.048(3) 0.065(3) 0.029(2) -0.006(2) 0.003(2) -0.001(3)
C18 0.071(4) 0.062(3) 0.040(2) -0.011(2) 0.011(3) 0.000(3)
C19 0.074(4) 0.116(6) 0.081(4) -0.039(4) -0.003(4) -0.011(4)
C20 0.078(4) 0.093(5) 0.075(4) -0.031(4) 0.011(4) 0.021(4)
C21 0.049(3) 0.048(2) 0.039(2) -0.0061(19) 0.010(2) -0.010(2)
C22 0.065(3) 0.080(4) 0.038(2) -0.011(3) 0.002(2) -0.020(3)
C23 0.091(5) 0.125(5) 0.037(3) -0.001(3) 0.007(3) -0.049(5)
C24 0.117(6) 0.164(8) 0.047(3) -0.024(4) 0.038(4) -0.070(6)
C25 0.065(4) 0.126(6) 0.063(4) -0.029(4) 0.033(3) -0.025(4)
C26 0.056(3) 0.071(3) 0.054(3) -0.026(3) 0.020(3) -0.018(3)
C27 0.065(4) 0.073(4) 0.078(4) -0.013(3) 0.028(3) 0.005(3)
C28 0.093(5) 0.097(5) 0.085(5) 0.001(4) 0.037(4) 0.019(4)
C29 0.152(10) 0.117(8) 0.148(9) 0.047(7) 0.087(9) 0.013(7)
C30 0.150(12) 0.114(9) 0.219(16) 0.028(10) 0.081(12) -0.029(8)
C31 0.096(7) 0.116(7) 0.191(12) -0.014(8) 0.041(8) -0.030(6)
C32 0.065(4) 0.085(4) 0.115(6) -0.022(4) 0.029(4) -0.001(4)

loop_
_atom_type_symbol
_atom_type_description
_atom_type_scat_dispersion_real
_atom_type_scat_dispersion_imag
_atom_type_scat_source
C C 0.0033 0.0016 'International Tables Vol C Tables 4.2.6.8 and 6.1.1.4'
H H 0.0000 0.0000 'International Tables Vol C Tables 4.2.6.8 and 6.1.1.4'
O O 0.0106 0.0060 'International Tables Vol C Tables 4.2.6.8 and 6.1.1.4'
P P 0.1023 0.0942 'International Tables Vol C Tables 4.2.6.8 and 6.1.1.4'
N N 0.0061 0.0033 'International Tables Vol C Tables 4.2.6.8 and 6.1.1.4'
Cl Cl 0.1484 0.1585 'International Tables Vol C Tables 4.2.6.8 and 6.1.1.4'

loop_
_geom_angle_atom_site_label_1
_geom_angle_atom_site_label_2
_geom_angle_atom_site_label_3
_geom_angle
N3 P2 N1 121.0(2)
N3 P2 N2 120.9(2)
N1 P2 N2 86.92(17)
N3 P2 N4 101.64(19)
N1 P2 N4 111.31(19)
N2 P2 N4 115.50(18)
N3 P2 P1 141.50(15)
N1 P2 P1 43.48(12)
N2 P2 P1 44.18(13)
N4 P2 P1 116.79(13)
O5 P1 N1 98.09(16)
O5 P1 N2 104.65(17)
N1 P1 N2 80.61(16)
O5 P1 P2 110.61(12)
N1 P1 P2 40.51(12)
N2 P1 P2 40.77(11)
C21 O5 P1 118.6(3)
C13 O2 C14 115.5(4)
C17 O4 C18 116.8(4)
C1 N1 P2 134.2(3)
C1 N1 P1 128.7(3)
P2 N1 P1 96.01(19)
C5 N2 P2 133.0(3)
C5 N2 P1 125.2(3)
P2 N2 P1 95.05(19)
C9 N3 P2 132.1(3)
N5 N4 C13 119.2(4)
N5 N4 P2 121.5(3)
C13 N4 P2 119.3(3)
C17 N5 N4 119.3(4)
N1 C1 C2 108.4(4)
N1 C1 C4 108.8(4)
C2 C1 C4 110.7(5)
N1 C1 C3 109.2(4)
C2 C1 C3 110.4(5)
C4 C1 C3 109.3(5)
N2 C5 C7 110.6(4)
N2 C5 C6 108.6(4)
C7 C5 C6 110.4(4)
N2 C5 C8 106.8(4)
C7 C5 C8 109.9(5)
C6 C5 C8 110.4(5)
C11 C9 N3 108.4(4)
C11 C9 C10 109.9(4)
N3 C9 C10 110.0(3)
C11 C9 C12 111.4(4)
N3 C9 C12 106.4(4)
C10 C9 C12 110.5(4)
O1 C13 O2 126.0(4)
O1 C13 N4 122.1(4)
O2 C13 N4 111.9(4)
C16 C14 O2 109.9(5)
C16 C14 C15 114.3(6)
O2 C14 C15 105.8(5)
O3 C17 O4 127.4(5)
O3 C17 N5 125.2(5)
O4 C17 N5 107.3(4)
O4 C18 C20 105.8(5)
O4 C18 C19 108.7(5)
C20 C18 C19 113.2(4)
O5 C21 C26 122.5(5)
O5 C21 C22 119.0(4)
C26 C21 C22 118.5(5)
C21 C22 C23 120.6(6)
C21 C22 Cl1 119.8(4)
C23 C22 Cl1 119.5(5)
C24 C23 C22 118.8(7)
C25 C24 C23 122.1(6)
C24 C25 C26 119.5(7)
C21 C26 C25 120.3(6)
C21 C26 Cl2 121.5(4)
C25 C26 Cl2 118.3(5)
O6 C27 C28 119.9(7)
O6 C27 C32 122.8(7)
C28 C27 C32 117.3(7)
C27 C28 C29 122.7(10)
C27 C28 Cl4 117.8(6)
C29 C28 Cl4 119.5(8)
C30 C29 C28 119.9(12)
C29 C30 C31 119.4(11)
C32 C31 C30 119.5(11)
C31 C32 C27 121.1(9)
C31 C32 Cl5 119.2(8)
C27 C32 Cl5 119.7(6)

loop_
_geom_bond_atom_site_label_1
_geom_bond_atom_site_label_2
_geom_bond_distance
P2 N3 1.594(3)
P2 N1 1.636(4)
P2 N2 1.642(3)
P2 N4 1.691(4)
P2 P1 2.5047(14)
P1 O5 1.670(3)
P1 N1 1.733(3)
P1 N2 1.752(4)
Cl1 C22 1.735(6)
Cl2 C26 1.730(7)
Cl4 C28 1.741(9)
Cl5 C32 1.732(9)
O5 C21 1.381(5)
O1 C13 1.203(5)
O2 C13 1.324(5)
O2 C14 1.486(6)
O3 C17 1.186(6)
O4 C17 1.342(6)
O4 C18 1.452(6)
O6 C27 1.336(7)
N1 C1 1.498(6)
N2 C5 1.497(6)
N3 C9 1.520(5)
N4 N5 1.397(5)
N4 C13 1.413(6)
N5 C17 1.366(7)
C1 C2 1.519(8)
C1 C4 1.523(7)
C1 C3 1.531(7)
C5 C7 1.505(7)
C5 C6 1.514(7)
C5 C8 1.526(7)
C9 C11 1.504(8)
C9 C10 1.521(6)
C9 C12 1.522(7)
C14 C16 1.480(9)
C14 C15 1.491(7)
C18 C20 1.499(8)
C18 C19 1.507(9)
C21 C26 1.390(8)
C21 C22 1.391(8)
C22 C23 1.393(7)
C23 C24 1.366(12)
C24 C25 1.352(12)
C25 C26 1.392(8)
C27 C28 1.365(10)
C27 C32 1.391(10)
C28 C29 1.378(12)
C29 C30 1.356(18)
C30 C31 1.401(16)
C31 C32 1.382(13)

loop_
_geom_hbond_atom_site_label_D
_geom_hbond_atom_site_label_H
_geom_hbond_atom_site_label_A
_geom_hbond_distance_DH
_geom_hbond_distance_HA
_geom_hbond_distance_DA
_geom_hbond_angle_DHA
N3 HN3 Cl3 0.81(5) 2.58(5) 3.313(4) 150(5)
N5 HN5 Cl3 0.72(4) 2.45(5) 3.121(5) 156(4)
O6 H6 Cl3 0.82 2.33 3.089(4) 153.7
O6 H6 Cl5 0.82 2.63 2.997(5) 109.1
